data_7118412
loop_
_publ_author_name
'Bochao Su'
'Rakesh Ganguly'
'Yongxin Li'
'Rei Kinjo'

_publ_section_title
;
 Synthesis, characterization, and electronic structures of a methyl
 germyliumylidene ion and germylone-group VI metal complexes
;
_journal_name_full Chem.Commun.
_journal_page_first 613
_journal_volume 52
_journal_year 2016
_chemical_formula_sum 'C35 H48 F3 Ge N3 O3 S'
_chemical_formula_weight 720.41
_space_group_crystal_system monoclinic
_space_group_IT_number 14
_space_group_name_Hall '-P 2yn'
_space_group_name_H-M_alt 'P 1 21/n 1'
_symmetry_space_group_name_Hall '-P 2yn'
_symmetry_space_group_name_H-M 'P 1 21/n 1'
_atom_sites_solution_hydrogens geom
_audit_update_record
;
2015-10-06 deposited with the CCDC.
2015-10-29 downloaded from the CCDC.
;
_cell_angle_alpha 90
_cell_angle_beta 115.166(2)
_cell_angle_gamma 90
_cell_formula_units_Z 4
_cell_length_a 11.7454(9)
_cell_length_b 24.4796(19)
_cell_length_c 13.3037(10)
_cell_measurement_reflns_used 4716
_cell_measurement_temperature 103.(2)
_cell_measurement_theta_max 24.0630
_cell_measurement_theta_min 2.5377
_cell_volume 3462.0(5)
_computing_cell_refinement 'SAINT V8.34A (Bruker AXS Inc., 2013)'
_computing_data_collection 'APEX2 (Bruker AXS Inc., 2014)'
_computing_data_reduction 'SAINT V8.34A (Bruker AXS Inc., 2013)'
_computing_molecular_graphics 'XP (Bruker AXS Inc., 2014)'
_computing_publication_material 'APEX2 (Bruker AXS Inc., 2014)'
_computing_structure_refinement 'SHELXL-2014 (Sheldrick, 2014)'
_diffrn_ambient_temperature 103.(2)
_diffrn_detector_area_resol_mean 8.3333
_diffrn_measured_fraction_theta_full 0.990
_diffrn_measured_fraction_theta_max 0.990
_diffrn_measurement_device_type 'CCD area detector'
_diffrn_measurement_method 'phi and omega scans'
_diffrn_radiation_monochromator graphite
_diffrn_radiation_type MoK\a
_diffrn_radiation_wavelength 0.71073
_diffrn_reflns_av_R_equivalents 0.0751
_diffrn_reflns_av_unetI/netI 0.0647
_diffrn_reflns_limit_h_max 14
_diffrn_reflns_limit_h_min -15
_diffrn_reflns_limit_k_max 32
_diffrn_reflns_limit_k_min -32
_diffrn_reflns_limit_l_max 17
_diffrn_reflns_limit_l_min -17
_diffrn_reflns_number 40551
_diffrn_reflns_theta_full 28.44
_diffrn_reflns_theta_max 28.44
_diffrn_reflns_theta_min 3.02
_diffrn_source 'fine-focus sealed tube'
_exptl_absorpt_coefficient_mu 1.000
_exptl_absorpt_correction_T_max 0.89
_exptl_absorpt_correction_T_min 0.74
_exptl_absorpt_correction_type multi-scan
_exptl_absorpt_process_details 'SADABS V2014/3 (Bruker AXS Inc.)'
_exptl_crystal_colour red
_exptl_crystal_density_diffrn 1.382
_exptl_crystal_density_method 'not measured'
_exptl_crystal_description block
_exptl_crystal_F_000 1512
_exptl_crystal_size_max 0.320
_exptl_crystal_size_mid 0.180
_exptl_crystal_size_min 0.120
_refine_diff_density_max 1.357
_refine_diff_density_min -0.664
_refine_ls_extinction_method none
_refine_ls_goodness_of_fit_ref 1.025
_refine_ls_hydrogen_treatment constr
_refine_ls_matrix_type full
_refine_ls_number_parameters 504
_refine_ls_number_reflns 8645
_refine_ls_number_restraints 531
_refine_ls_restrained_S_all 1.008
_refine_ls_R_factor_all 0.0726
_refine_ls_R_factor_gt 0.0482
_refine_ls_shift/su_max 0.002
_refine_ls_shift/su_mean 0.000
_refine_ls_structure_factor_coef Fsqd
_refine_ls_weighting_details 'w=1/[\s^2^(Fo^2^)+(0.0525P)^2^+1.9303P] where P=(Fo^2^+2Fc^2^)/3'
_refine_ls_weighting_scheme calc
_refine_ls_wR_factor_gt 0.1075
_refine_ls_wR_factor_ref 0.1184
_reflns_number_gt 6433
_reflns_number_total 8645
_reflns_threshold_expression 'I > 2\s(I)'
_cod_data_source_file c5cc08665e2.cif
_cod_data_source_block rei134
_cod_database_code 7118412

loop_
_space_group_symop_operation_xyz
'x, y, z'
'-x+1/2, y+1/2, -z+1/2'
'-x, -y, -z'
'x-1/2, -y-1/2, z-1/2'

loop_
_atom_site_type_symbol
_atom_site_label
_atom_site_fract_x
_atom_site_fract_y
_atom_site_fract_z
_atom_site_U_iso_or_equiv
_atom_site_adp_type
_atom_site_calc_flag
_atom_site_refinement_flags_adp
_atom_site_refinement_flags_occupancy
_atom_site_refinement_flags_posn
_atom_site_occupancy
_atom_site_disorder_assembly
_atom_site_disorder_group
C C1 0.7890(2) 0.15126(11) 0.4121(2) 0.0187(5) Uani d . . . 1.0 . .
H H1A 0.8529 0.1415 0.4861 0.028 Uiso calc U . R 1.0 . .
H H1B 0.7923 0.1906 0.4005 0.028 Uiso calc U . R 1.0 . .
H H1C 0.8053 0.1314 0.3556 0.028 Uiso calc U . R 1.0 . .
C C2 0.5739(2) 0.06700(10) 0.2947(2) 0.0140(5) Uani d . . . 1.0 . .
C C3 0.5075(2) -0.01376(10) 0.1951(2) 0.0194(5) Uani d . . . 1.0 . .
H H3A 0.4406 -0.0347 0.2046 0.023 Uiso calc U . R 1.0 . .
H H3B 0.5557 -0.0387 0.1691 0.023 Uiso calc U . R 1.0 . .
C C4 0.4523(2) 0.03378(10) 0.1146(2) 0.0156(5) Uani d . . . 1.0 . .
H H4A 0.4922 0.037 0.0626 0.019 Uiso calc U . R 1.0 . .
H H4B 0.3602 0.0299 0.0716 0.019 Uiso calc U . R 1.0 . .
C C5 0.6724(2) -0.01890(10) 0.3982(2) 0.0141(5) Uani d U . D 1.0 . .
C C6 0.5921(4) -0.06644(16) 0.4101(3) 0.0219(8) Uani d U P D 0.713(3) A 1
H H6A 0.5197 -0.0517 0.4212 0.026 Uiso calc U P R 0.713(3) A 1
H H6B 0.5591 -0.0889 0.3417 0.026 Uiso calc U P R 0.713(3) A 1
C C7 0.7810(3) -0.04034(17) 0.3791(3) 0.0215(8) Uani d U P D 0.713(3) A 1
H H7A 0.8311 -0.0096 0.3709 0.026 Uiso calc U P R 0.713(3) A 1
H H7B 0.7497 -0.0623 0.3101 0.026 Uiso calc U P R 0.713(3) A 1
C C8 0.7184(3) 0.01560(14) 0.5044(3) 0.0177(7) Uani d U P D 0.713(3) A 1
H H8A 0.6455 0.0297 0.5154 0.021 Uiso calc U P R 0.713(3) A 1
H H8B 0.7677 0.0471 0.498 0.021 Uiso calc U P R 0.713(3) A 1
C C9 0.7225(4) -0.06774(19) 0.6153(4) 0.0239(9) Uani d U P . 0.713(3) A 1
H H9A 0.775 -0.0908 0.6796 0.029 Uiso calc U P R 0.713(3) A 1
H H9B 0.6509 -0.0535 0.6281 0.029 Uiso calc U P R 0.713(3) A 1
C C10 0.6742(5) -0.10148(19) 0.5095(4) 0.0263(9) Uani d U P . 0.713(3) A 1
H H10 0.6233 -0.1327 0.5168 0.032 Uiso calc U P R 0.713(3) A 1
C C11 0.7835(5) -0.12347(18) 0.4894(4) 0.0292(10) Uani d U P . 0.713(3) A 1
H H11A 0.7511 -0.1453 0.4202 0.035 Uiso calc U P R 0.713(3) A 1
H H11B 0.8359 -0.1476 0.5516 0.035 Uiso calc U P R 0.713(3) A 1
C C12 0.8639(4) -0.07624(18) 0.4795(4) 0.0246(8) Uani d U P . 0.713(3) A 1
H H12 0.9366 -0.0911 0.4676 0.03 Uiso calc U P R 0.713(3) A 1
C C13 0.9125(4) -0.0424(2) 0.5856(4) 0.0211(8) Uani d U P . 0.713(3) A 1
H H13A 0.9642 -0.0117 0.5796 0.025 Uiso calc U P R 0.713(3) A 1
H H13B 0.9659 -0.0653 0.6497 0.025 Uiso calc U P R 0.713(3) A 1
C C14 0.8008(4) -0.02014(18) 0.6034(4) 0.0185(9) Uani d U P . 0.713(3) A 1
H H14 0.8326 0.0024 0.6727 0.022 Uiso calc U P R 0.713(3) A 1
C C6A 0.6017(8) -0.0341(4) 0.4632(8) 0.0206(15) Uani d U P D 0.287(3) A 2
H H6A1 0.5264 -0.0554 0.4155 0.025 Uiso calc U P R 0.287(3) A 2
H H6A2 0.5729 -0.0005 0.4867 0.025 Uiso calc U P R 0.287(3) A 2
C C7A 0.7231(9) -0.0723(4) 0.3632(8) 0.0217(15) Uani d U P D 0.287(3) A 2
H H7A1 0.7717 -0.0619 0.3209 0.026 Uiso calc U P R 0.287(3) A 2
H H7A2 0.6512 -0.0952 0.3147 0.026 Uiso calc U P R 0.287(3) A 2
C C8A 0.7950(8) 0.0129(4) 0.4716(8) 0.0225(17) Uani d U P D 0.287(3) A 2
H H8A1 0.7724 0.0483 0.4943 0.027 Uiso calc U P R 0.287(3) A 2
H H8A2 0.8432 0.0206 0.4277 0.027 Uiso calc U P R 0.287(3) A 2
C C9A 0.9191(10) -0.0721(4) 0.5431(10) 0.0226(16) Uani d U P . 0.287(3) A 2
H H9A1 0.9724 -0.0935 0.6099 0.027 Uiso calc U P R 0.287(3) A 2
H H9A2 0.9706 -0.0631 0.5027 0.027 Uiso calc U P R 0.287(3) A 2
C C10A 0.8105(11) -0.1062(5) 0.4707(9) 0.0195(16) Uani d U P . 0.287(3) A 2
H H10A 0.8402 -0.1406 0.449 0.023 Uiso calc U P R 0.287(3) A 2
C C11A 0.6825(10) -0.0682(5) 0.5667(10) 0.0215(16) Uani d U P . 0.287(3) A 2
H H11C 0.6335 -0.0777 0.6101 0.026 Uiso calc U P R 0.287(3) A 2
C C12A 0.7260(11) -0.1193(4) 0.5294(9) 0.0209(17) Uani d U P . 0.287(3) A 2
H H12A 0.6517 -0.1401 0.4782 0.025 Uiso calc U P R 0.287(3) A 2
H H12B 0.773 -0.1426 0.5949 0.025 Uiso calc U P R 0.287(3) A 2
C C13A 0.8794(11) -0.0208(5) 0.5782(9) 0.0220(17) Uani d U P . 0.287(3) A 2
H H13C 0.9547 0.001 0.627 0.026 Uiso calc U P R 0.287(3) A 2
C C14A 0.7984(12) -0.0326(5) 0.6371(10) 0.0221(18) Uani d U P . 0.287(3) A 2
H H14A 0.7692 0.0024 0.6554 0.027 Uiso calc U P R 0.287(3) A 2
H H14B 0.8491 -0.0517 0.7077 0.027 Uiso calc U P R 0.287(3) A 2
C C15 0.4490(2) 0.13562(10) 0.1687(2) 0.0137(5) Uani d . . . 1.0 . .
C C16 0.3346(2) 0.14932(10) 0.0590(2) 0.0148(5) Uani d . . . 1.0 . .
C C17 0.3559(2) 0.12793(11) -0.0417(2) 0.0175(5) Uani d . . . 1.0 . .
H H17A 0.3033 0.1488 -0.1083 0.026 Uiso calc U . R 1.0 . .
H H17B 0.3332 0.0892 -0.0537 0.026 Uiso calc U . R 1.0 . .
H H17C 0.4446 0.1324 -0.0267 0.026 Uiso calc U . R 1.0 . .
C C18 0.2188(2) 0.12179(10) 0.0654(2) 0.0177(5) Uani d . . . 1.0 . .
H H18A 0.2073 0.1365 0.1289 0.026 Uiso calc U . R 1.0 . .
H H18B 0.2325 0.0823 0.0745 0.026 Uiso calc U . R 1.0 . .
H H18C 0.1435 0.1292 -0.0031 0.026 Uiso calc U . R 1.0 . .
C C19 0.3044(2) 0.21037(10) 0.0397(2) 0.0183(5) Uani d . . . 1.0 . .
H H19A 0.2291 0.2154 -0.0301 0.027 Uiso calc U . R 1.0 . .
H H19B 0.3755 0.2295 0.0355 0.027 Uiso calc U . R 1.0 . .
H H19C 0.2891 0.2252 0.1013 0.027 Uiso calc U . R 1.0 . .
C C20 0.5083(2) 0.22663(10) 0.2526(2) 0.0147(5) Uani d . . . 1.0 . .
C C21 0.5805(2) 0.25616(10) 0.2099(2) 0.0160(5) Uani d . . . 1.0 . .
C C22 0.6526(3) 0.22748(11) 0.1546(2) 0.0226(6) Uani d . . . 1.0 . .
H H22A 0.5936 0.2141 0.0814 0.034 Uiso calc U . R 1.0 . .
H H22B 0.699 0.1966 0.2005 0.034 Uiso calc U . R 1.0 . .
H H22C 0.7118 0.2531 0.1458 0.034 Uiso calc U . R 1.0 . .
C C23 0.5781(2) 0.31267(11) 0.2144(2) 0.0186(5) Uani d . . . 1.0 . .
H H23 0.6261 0.3332 0.1856 0.022 Uiso calc U . R 1.0 . .
C C24 0.5072(2) 0.34039(10) 0.2600(2) 0.0192(5) Uani d . . . 1.0 . .
C C25 0.5018(3) 0.40212(11) 0.2592(2) 0.0282(7) Uani d . . . 1.0 . .
H H25A 0.4557 0.4151 0.1827 0.042 Uiso calc U . R 1.0 . .
H H25B 0.5875 0.4169 0.2903 0.042 Uiso calc U . R 1.0 . .
H H25C 0.4588 0.4144 0.3041 0.042 Uiso calc U . R 1.0 . .
C C26 0.4395(2) 0.30974(10) 0.3040(2) 0.0184(5) Uani d . . . 1.0 . .
H H26 0.3923 0.3281 0.3367 0.022 Uiso calc U . R 1.0 . .
C C27 0.4390(2) 0.25292(10) 0.3016(2) 0.0159(5) Uani d . . . 1.0 . .
C C28 0.3582(2) 0.22137(11) 0.3441(2) 0.0202(6) Uani d . . . 1.0 . .
H H28A 0.2918 0.2022 0.2822 0.03 Uiso calc U . R 1.0 . .
H H28B 0.3199 0.2467 0.3779 0.03 Uiso calc U . R 1.0 . .
H H28C 0.4102 0.1948 0.3997 0.03 Uiso calc U . R 1.0 . .
C C29 0.6033(3) 0.17770(13) 0.7528(3) 0.0361(8) Uani d . . . 1.0 . .
H H29 0.6412 0.1429 0.7586 0.043 Uiso calc U . R 1.0 . .
C C30 0.5779(3) 0.19674(14) 0.8377(3) 0.0370(8) Uani d . . . 1.0 . .
H H30 0.5978 0.1752 0.9024 0.044 Uiso calc U . R 1.0 . .
C C31 0.5233(3) 0.24730(14) 0.8290(3) 0.0349(7) Uani d . . . 1.0 . .
H H31 0.506 0.2605 0.8882 0.042 Uiso calc U . R 1.0 . .
C C32 0.4933(3) 0.27897(13) 0.7360(3) 0.0302(7) Uani d . . . 1.0 . .
H H32 0.4553 0.3137 0.7307 0.036 Uiso calc U . R 1.0 . .
C C33 0.5191(3) 0.25978(14) 0.6501(3) 0.0333(7) Uani d . . . 1.0 . .
H H33 0.4992 0.2814 0.5855 0.04 Uiso calc U . R 1.0 . .
C C34 0.5740(3) 0.20897(15) 0.6586(3) 0.0385(8) Uani d . . . 1.0 . .
H H34 0.5916 0.1956 0.5996 0.046 Uiso calc U . R 1.0 . .
C C35 0.8779(3) 0.06258(12) 0.0397(3) 0.0285(7) Uani d . . . 1.0 . .
F F1 0.8376(2) 0.03159(9) -0.05117(18) 0.0546(6) Uani d . . . 1.0 . .
F F2 0.89577(19) 0.11265(8) 0.01042(18) 0.0467(5) Uani d . . . 1.0 . .
F F3 0.98956(18) 0.04382(10) 0.1108(2) 0.0601(6) Uani d . . . 1.0 . .
Ge Ge1 0.61893(2) 0.13133(2) 0.40015(2) 0.01504(8) Uani d . . . 1.0 . .
N N1 0.59093(19) 0.01393(8) 0.29956(17) 0.0153(4) Uani d . . . 1.0 . .
N N2 0.48387(19) 0.08098(8) 0.19120(17) 0.0139(4) Uani d . . . 1.0 . .
N N3 0.51358(18) 0.16780(8) 0.25140(17) 0.0136(4) Uani d . . . 1.0 . .
O O1 0.65230(18) 0.08226(8) 0.01110(17) 0.0301(5) Uani d . . . 1.0 . .
O O2 0.8214(2) 0.09867(9) 0.19377(17) 0.0331(5) Uani d . . . 1.0 . .
O O3 0.75945(19) 0.00591(8) 0.12786(16) 0.0269(4) Uani d . . . 1.0 . .
S S2 0.76536(6) 0.06245(3) 0.10101(5) 0.01677(14) Uani d . . . 1.0 . .

loop_
_atom_site_aniso_label
_atom_site_aniso_U_11
_atom_site_aniso_U_22
_atom_site_aniso_U_33
_atom_site_aniso_U_12
_atom_site_aniso_U_13
_atom_site_aniso_U_23
C1 0.0133(12) 0.0211(13) 0.0173(14) 0.0001(10) 0.0023(10) -0.0001(11)
C2 0.0087(11) 0.0185(12) 0.0128(12) -0.0016(9) 0.0027(9) 0.0012(10)
C3 0.0189(13) 0.0181(13) 0.0148(13) -0.0036(10) 0.0009(11) -0.0027(11)
C4 0.0147(12) 0.0176(13) 0.0113(12) 0.0001(10) 0.0023(10) -0.0023(10)
C5 0.0134(11) 0.0144(11) 0.0115(11) 0.0003(9) 0.0024(9) 0.0032(9)
C6 0.0182(17) 0.0230(18) 0.0203(18) -0.0051(14) 0.0042(14) 0.0047(15)
C7 0.0156(16) 0.0296(19) 0.0184(17) 0.0074(15) 0.0065(14) 0.0050(15)
C8 0.0180(16) 0.0179(16) 0.0140(16) 0.0018(13) 0.0036(13) 0.0017(13)
C9 0.022(2) 0.031(2) 0.018(2) -0.0002(17) 0.0084(16) 0.0072(18)
C10 0.027(2) 0.023(2) 0.0220(19) -0.0065(16) 0.0036(16) 0.0066(16)
C11 0.035(2) 0.019(2) 0.022(2) 0.0074(16) 0.0014(17) 0.0019(16)
C12 0.0224(19) 0.031(2) 0.0198(19) 0.0108(16) 0.0081(15) 0.0016(16)
C13 0.0132(17) 0.029(2) 0.0190(18) 0.0020(16) 0.0046(15) 0.0063(17)
C14 0.0202(17) 0.0188(19) 0.0137(19) 0.0004(14) 0.0046(15) 0.0033(15)
C6A 0.016(3) 0.027(3) 0.016(3) 0.000(3) 0.005(2) 0.003(3)
C7A 0.025(3) 0.022(3) 0.017(3) 0.007(3) 0.008(2) 0.002(2)
C8A 0.017(3) 0.023(3) 0.019(3) 0.001(3) 0.000(2) 0.004(3)
C9A 0.019(3) 0.024(3) 0.023(3) 0.001(3) 0.007(3) 0.005(3)
C10A 0.022(3) 0.023(3) 0.020(3) 0.005(3) 0.015(2) 0.003(3)
C11A 0.017(3) 0.030(3) 0.016(3) 0.000(3) 0.005(2) 0.004(3)
C12A 0.016(3) 0.023(3) 0.019(3) -0.002(3) 0.004(3) 0.003(3)
C13A 0.018(3) 0.023(3) 0.018(3) 0.005(3) 0.000(2) 0.001(3)
C14A 0.018(3) 0.025(4) 0.019(3) 0.006(3) 0.004(3) 0.002(3)
C15 0.0115(11) 0.0176(12) 0.0131(12) -0.0010(9) 0.0061(9) 0.0009(10)
C16 0.0115(11) 0.0172(12) 0.0126(12) 0.0008(9) 0.0020(10) 0.0008(10)
C17 0.0153(12) 0.0227(13) 0.0116(12) 0.0012(10) 0.0029(10) 0.0014(11)
C18 0.0099(11) 0.0230(14) 0.0172(13) 0.0001(10) 0.0029(10) 0.0012(11)
C19 0.0134(12) 0.0201(13) 0.0136(13) 0.0014(10) -0.0017(10) 0.0012(11)
C20 0.0134(12) 0.0140(12) 0.0133(12) -0.0005(9) 0.0024(10) 0.0002(10)
C21 0.0099(11) 0.0213(13) 0.0123(12) 0.0001(10) 0.0002(10) 0.0025(10)
C22 0.0188(13) 0.0270(15) 0.0223(15) 0.0007(11) 0.0091(12) 0.0041(12)
C23 0.0118(12) 0.0227(14) 0.0153(13) -0.0038(10) 0.0001(10) 0.0044(11)
C24 0.0181(13) 0.0151(13) 0.0142(13) -0.0008(10) -0.0030(10) 0.0011(10)
C25 0.0322(16) 0.0183(14) 0.0240(16) 0.0009(12) 0.0020(13) 0.0033(12)
C26 0.0151(12) 0.0209(13) 0.0134(13) 0.0039(10) 0.0003(10) -0.0020(11)
C27 0.0129(12) 0.0218(13) 0.0072(12) 0.0002(10) -0.0012(9) 0.0000(10)
C28 0.0194(13) 0.0230(14) 0.0200(14) 0.0046(11) 0.0102(11) 0.0034(11)
C29 0.0199(15) 0.0250(16) 0.060(2) -0.0038(12) 0.0134(15) -0.0059(16)
C30 0.0252(16) 0.0431(19) 0.043(2) 0.0010(14) 0.0147(15) 0.0161(16)
C31 0.0268(16) 0.049(2) 0.0352(19) 0.0055(14) 0.0190(15) 0.0051(16)
C32 0.0173(14) 0.0292(16) 0.0372(19) 0.0016(12) 0.0048(13) -0.0005(14)
C33 0.0249(16) 0.045(2) 0.0219(16) -0.0090(14) 0.0018(13) 0.0026(14)
C34 0.0288(17) 0.051(2) 0.0353(19) -0.0144(15) 0.0129(15) -0.0215(17)
C35 0.0220(15) 0.0336(17) 0.0326(17) -0.0003(12) 0.0144(13) -0.0024(14)
F1 0.0681(15) 0.0617(14) 0.0588(14) -0.0222(11) 0.0509(13) -0.0315(12)
F2 0.0484(12) 0.0499(12) 0.0525(13) -0.0191(10) 0.0320(11) 0.0025(10)
F3 0.0233(10) 0.0739(16) 0.0877(18) 0.0140(10) 0.0282(11) 0.0094(13)
Ge1 0.01389(14) 0.01745(14) 0.01161(14) 0.00009(11) 0.00333(10) 0.00001(11)
N1 0.0139(10) 0.0153(10) 0.0109(10) -0.0032(8) -0.0002(8) -0.0009(8)
N2 0.0116(10) 0.0163(10) 0.0112(10) -0.0012(8) 0.0023(8) -0.0010(8)
N3 0.0120(10) 0.0161(10) 0.0120(10) 0.0006(8) 0.0044(8) 0.0009(8)
O1 0.0162(10) 0.0331(12) 0.0335(12) 0.0033(8) 0.0034(9) 0.0071(10)
O2 0.0392(13) 0.0353(12) 0.0227(11) -0.0089(10) 0.0112(10) -0.0111(9)
O3 0.0277(11) 0.0247(11) 0.0247(11) -0.0037(8) 0.0077(9) 0.0029(9)
S2 0.0138(3) 0.0195(3) 0.0156(3) -0.0003(2) 0.0049(2) -0.0016(3)

loop_
_atom_type_symbol
_atom_type_description
_atom_type_scat_dispersion_real
_atom_type_scat_dispersion_imag
_atom_type_scat_source
C C 0.0033 0.0016 'International Tables Vol C Tables 4.2.6.8 and 6.1.1.4'
H H 0.0000 0.0000 'International Tables Vol C Tables 4.2.6.8 and 6.1.1.4'
N N 0.0061 0.0033 'International Tables Vol C Tables 4.2.6.8 and 6.1.1.4'
O O 0.0106 0.0060 'International Tables Vol C Tables 4.2.6.8 and 6.1.1.4'
S S 0.1246 0.1234 'International Tables Vol C Tables 4.2.6.8 and 6.1.1.4'
Ge Ge 0.1547 1.8001 'International Tables Vol C Tables 4.2.6.8 and 6.1.1.4'
F F 0.0171 0.0103 'International Tables Vol C Tables 4.2.6.8 and 6.1.1.4'

loop_
_geom_angle_atom_site_label_1
_geom_angle_atom_site_label_2
_geom_angle_atom_site_label_3
_geom_angle_site_symmetry_1
_geom_angle_site_symmetry_3
_geom_angle
Ge1 C1 H1A . . 109.5
Ge1 C1 H1B . . 109.5
H1A C1 H1B . . 109.5
Ge1 C1 H1C . . 109.5
H1A C1 H1C . . 109.5
H1B C1 H1C . . 109.5
N1 C2 N2 . . 109.4(2)
N1 C2 Ge1 . . 138.29(19)
N2 C2 Ge1 . . 111.30(17)
N1 C3 C4 . . 102.93(19)
N1 C3 H3A . . 111.2
C4 C3 H3A . . 111.2
N1 C3 H3B . . 111.2
C4 C3 H3B . . 111.2
H3A C3 H3B . . 109.1
N2 C4 C3 . . 101.81(19)
N2 C4 H4A . . 111.4
C3 C4 H4A . . 111.4
N2 C4 H4B . . 111.4
C3 C4 H4B . . 111.4
H4A C4 H4B . . 109.3
C6A C5 N1 . . 109.9(4)
N1 C5 C7 . . 108.3(2)
N1 C5 C8 . . 110.9(2)
C7 C5 C8 . . 111.0(3)
N1 C5 C6 . . 107.7(2)
C7 C5 C6 . . 110.7(3)
C8 C5 C6 . . 108.2(3)
C6A C5 C8A . . 111.0(6)
N1 C5 C8A . . 111.0(4)
C6A C5 C7A . . 109.8(6)
N1 C5 C7A . . 111.5(4)
C8A C5 C7A . . 103.5(5)
C10 C6 C5 . . 108.8(3)
C10 C6 H6A . . 109.9
C5 C6 H6A . . 109.9
C10 C6 H6B . . 109.9
C5 C6 H6B . . 109.9
H6A C6 H6B . . 108.3
C5 C7 C12 . . 108.7(3)
C5 C7 H7A . . 109.9
C12 C7 H7A . . 109.9
C5 C7 H7B . . 109.9
C12 C7 H7B . . 109.9
H7A C7 H7B . . 108.3
C5 C8 C14 . . 108.9(3)
C5 C8 H8A . . 109.9
C14 C8 H8A . . 109.9
C5 C8 H8B . . 109.9
C14 C8 H8B . . 109.9
H8A C8 H8B . . 108.3
C10 C9 C14 . . 108.8(4)
C10 C9 H9A . . 109.9
C14 C9 H9A . . 109.9
C10 C9 H9B . . 109.9
C14 C9 H9B . . 109.9
H9A C9 H9B . . 108.3
C9 C10 C11 . . 110.2(4)
C9 C10 C6 . . 110.3(4)
C11 C10 C6 . . 108.4(4)
C9 C10 H10 . . 109.3
C11 C10 H10 . . 109.3
C6 C10 H10 . . 109.3
C10 C11 C12 . . 110.2(4)
C10 C11 H11A . . 109.6
C12 C11 H11A . . 109.6
C10 C11 H11B . . 109.6
C12 C11 H11B . . 109.6
H11A C11 H11B . . 108.1
C13 C12 C11 . . 109.4(4)
C13 C12 C7 . . 109.9(4)
C11 C12 C7 . . 108.5(4)
C13 C12 H12 . . 109.7
C11 C12 H12 . . 109.7
C7 C12 H12 . . 109.7
C12 C13 C14 . . 109.2(3)
C12 C13 H13A . . 109.8
C14 C13 H13A . . 109.8
C12 C13 H13B . . 109.8
C14 C13 H13B . . 109.8
H13A C13 H13B . . 108.3
C13 C14 C9 . . 109.7(4)
C13 C14 C8 . . 109.8(4)
C9 C14 C8 . . 109.6(4)
C13 C14 H14 . . 109.2
C9 C14 H14 . . 109.2
C8 C14 H14 . . 109.2
C5 C6A C11A . . 111.9(7)
C5 C6A H6A1 . . 109.2
C11A C6A H6A1 . . 109.2
C5 C6A H6A2 . . 109.2
C11A C6A H6A2 . . 109.2
H6A1 C6A H6A2 . . 107.9
C5 C7A C10A . . 110.2(7)
C5 C7A H7A1 . . 109.6
C10A C7A H7A1 . . 109.6
C5 C7A H7A2 . . 109.6
C10A C7A H7A2 . . 109.6
H7A1 C7A H7A2 . . 108.1
C5 C8A C13A . . 111.2(7)
C5 C8A H8A1 . . 109.4
C13A C8A H8A1 . . 109.4
C5 C8A H8A2 . . 109.4
C13A C8A H8A2 . . 109.4
H8A1 C8A H8A2 . . 108.0
C13A C9A C10A . . 112.4(9)
C13A C9A H9A1 . . 109.1
C10A C9A H9A1 . . 109.1
C13A C9A H9A2 . . 109.1
C10A C9A H9A2 . . 109.1
H9A1 C9A H9A2 . . 107.9
C9A C10A C12A . . 110.5(9)
C9A C10A C7A . . 109.8(10)
C12A C10A C7A . . 104.9(9)
C9A C10A H10A . . 110.5
C12A C10A H10A . . 110.5
C7A C10A H10A . . 110.5
C12A C11A C6A . . 108.6(10)
C12A C11A C14A . . 109.3(9)
C6A C11A C14A . . 106.5(9)
C12A C11A H11C . . 110.8
C6A C11A H11C . . 110.8
C14A C11A H11C . . 110.8
C11A C12A C10A . . 112.1(9)
C11A C12A H12A . . 109.2
C10A C12A H12A . . 109.2
C11A C12A H12B . . 109.2
C10A C12A H12B . . 109.2
H12A C12A H12B . . 107.9
C9A C13A C14A . . 111.0(10)
C9A C13A C8A . . 108.8(9)
C14A C13A C8A . . 106.0(9)
C9A C13A H13C . . 110.3
C14A C13A H13C . . 110.3
C8A C13A H13C . . 110.3
C13A C14A C11A . . 112.5(10)
C13A C14A H14A . . 109.1
C11A C14A H14A . . 109.1
C13A C14A H14B . . 109.1
C11A C14A H14B . . 109.1
H14A C14A H14B . . 107.8
N3 C15 N2 . . 112.8(2)
N3 C15 C16 . . 128.9(2)
N2 C15 C16 . . 118.0(2)
C19 C16 C15 . . 114.7(2)
C19 C16 C18 . . 106.6(2)
C15 C16 C18 . . 106.5(2)
C19 C16 C17 . . 107.1(2)
C15 C16 C17 . . 110.3(2)
C18 C16 C17 . . 111.5(2)
C16 C17 H17A . . 109.5
C16 C17 H17B . . 109.5
H17A C17 H17B . . 109.5
C16 C17 H17C . . 109.5
H17A C17 H17C . . 109.5
H17B C17 H17C . . 109.5
C16 C18 H18A . . 109.5
C16 C18 H18B . . 109.5
H18A C18 H18B . . 109.5
C16 C18 H18C . . 109.5
H18A C18 H18C . . 109.5
H18B C18 H18C . . 109.5
C16 C19 H19A . . 109.5
C16 C19 H19B . . 109.5
H19A C19 H19B . . 109.5
C16 C19 H19C . . 109.5
H19A C19 H19C . . 109.5
H19B C19 H19C . . 109.5
C27 C20 C21 . . 121.5(2)
C27 C20 N3 . . 120.1(2)
C21 C20 N3 . . 118.3(2)
C23 C21 C20 . . 118.0(2)
C23 C21 C22 . . 120.8(2)
C20 C21 C22 . . 121.2(2)
C21 C22 H22A . . 109.5
C21 C22 H22B . . 109.5
H22A C22 H22B . . 109.5
C21 C22 H22C . . 109.5
H22A C22 H22C . . 109.5
H22B C22 H22C . . 109.5
C21 C23 C24 . . 122.1(2)
C21 C23 H23 . . 119.0
C24 C23 H23 . . 119.0
C26 C24 C23 . . 118.3(2)
C26 C24 C25 . . 120.9(2)
C23 C24 C25 . . 120.9(2)
C24 C25 H25A . . 109.5
C24 C25 H25B . . 109.5
H25A C25 H25B . . 109.5
C24 C25 H25C . . 109.5
H25A C25 H25C . . 109.5
H25B C25 H25C . . 109.5
C24 C26 C27 . . 121.8(2)
C24 C26 H26 . . 119.1
C27 C26 H26 . . 119.1
C26 C27 C20 . . 118.3(2)
C26 C27 C28 . . 120.0(2)
C20 C27 C28 . . 121.6(2)
C27 C28 H28A . . 109.5
C27 C28 H28B . . 109.5
H28A C28 H28B . . 109.5
C27 C28 H28C . . 109.5
H28A C28 H28C . . 109.5
H28B C28 H28C . . 109.5
C30 C29 C34 . . 120.2(3)
C30 C29 H29 . . 119.9
C34 C29 H29 . . 119.9
C29 C30 C31 . . 119.6(3)
C29 C30 H30 . . 120.2
C31 C30 H30 . . 120.2
C32 C31 C30 . . 121.0(3)
C32 C31 H31 . . 119.5
C30 C31 H31 . . 119.5
C31 C32 C33 . . 119.4(3)
C31 C32 H32 . . 120.3
C33 C32 H32 . . 120.3
C32 C33 C34 . . 119.8(3)
C32 C33 H33 . . 120.1
C34 C33 H33 . . 120.1
C29 C34 C33 . . 120.0(3)
C29 C34 H34 . . 120.0
C33 C34 H34 . . 120.0
F2 C35 F3 . . 107.2(2)
F2 C35 F1 . . 107.4(3)
F3 C35 F1 . . 108.2(3)
F2 C35 S2 . . 111.5(2)
F3 C35 S2 . . 111.3(2)
F1 C35 S2 . . 111.0(2)
C1 Ge1 C2 . . 101.71(10)
C1 Ge1 N3 . . 98.28(9)
C2 Ge1 N3 . . 78.23(9)
C2 N1 C3 . . 112.4(2)
C2 N1 C5 . . 127.3(2)
C3 N1 C5 . . 120.09(19)
C2 N2 C15 . . 119.0(2)
C2 N2 C4 . . 110.84(19)
C15 N2 C4 . . 129.6(2)
C15 N3 C20 . . 127.0(2)
C15 N3 Ge1 . . 116.72(17)
C20 N3 Ge1 . . 115.96(15)
O2 S2 O3 . . 115.77(13)
O2 S2 O1 . . 115.48(13)
O3 S2 O1 . . 113.89(12)
O2 S2 C35 . . 103.25(14)
O3 S2 C35 . . 103.48(13)
O1 S2 C35 . . 102.45(13)

loop_
_geom_bond_atom_site_label_1
_geom_bond_atom_site_label_2
_geom_bond_site_symmetry_2
_geom_bond_distance
C1 Ge1 . 1.996(2)
C1 H1A . 0.98
C1 H1B . 0.98
C1 H1C . 0.98
C2 N1 . 1.312(3)
C2 N2 . 1.375(3)
C2 Ge1 . 2.024(2)
C3 N1 . 1.481(3)
C3 C4 . 1.527(3)
C3 H3A . 0.99
C3 H3B . 0.99
C4 N2 . 1.480(3)
C4 H4A . 0.99
C4 H4B . 0.99
C5 C6A . 1.478(8)
C5 N1 . 1.489(3)
C5 C7 . 1.497(4)
C5 C8 . 1.533(4)
C5 C6 . 1.548(4)
C5 C8A . 1.561(8)
C5 C7A . 1.585(8)
C6 C10 . 1.527(6)
C6 H6A . 0.99
C6 H6B . 0.99
C7 C12 . 1.549(5)
C7 H7A . 0.99
C7 H7B . 0.99
C8 C14 . 1.534(5)
C8 H8A . 0.99
C8 H8B . 0.99
C9 C10 . 1.518(6)
C9 C14 . 1.533(6)
C9 H9A . 0.99
C9 H9B . 0.99
C10 C11 . 1.518(7)
C10 H10 . 1.0
C11 C12 . 1.533(6)
C11 H11A . 0.99
C11 H11B . 0.99
C12 C13 . 1.524(6)
C12 H12 . 1.0
C13 C14 . 1.529(6)
C13 H13A . 0.99
C13 H13B . 0.99
C14 H14 . 1.0
C6A C11A . 1.544(14)
C6A H6A1 . 0.99
C6A H6A2 . 0.99
C7A C10A . 1.593(14)
C7A H7A1 . 0.99
C7A H7A2 . 0.99
C8A C13A . 1.576(14)
C8A H8A1 . 0.99
C8A H8A2 . 0.99
C9A C13A . 1.483(14)
C9A C10A . 1.485(16)
C9A H9A1 . 0.99
C9A H9A2 . 0.99
C10A C12A . 1.536(14)
C10A H10A . 1.0
C11A C12A . 1.513(16)
C11A C14A . 1.551(16)
C11A H11C . 1.0
C12A H12A . 0.99
C12A H12B . 0.99
C13A C14A . 1.495(16)
C13A H13C . 1.0
C14A H14A . 0.99
C14A H14B . 0.99
C15 N3 . 1.302(3)
C15 N2 . 1.394(3)
C15 C16 . 1.543(3)
C16 C19 . 1.532(3)
C16 C18 . 1.553(3)
C16 C17 . 1.555(3)
C17 H17A . 0.98
C17 H17B . 0.98
C17 H17C . 0.98
C18 H18A . 0.98
C18 H18B . 0.98
C18 H18C . 0.98
C19 H19A . 0.98
C19 H19B . 0.98
C19 H19C . 0.98
C20 C27 . 1.398(3)
C20 C21 . 1.404(3)
C20 N3 . 1.442(3)
C21 C23 . 1.385(4)
C21 C22 . 1.511(4)
C22 H22A . 0.98
C22 H22B . 0.98
C22 H22C . 0.98
C23 C24 . 1.397(4)
C23 H23 . 0.95
C24 C26 . 1.390(4)
C24 C25 . 1.512(4)
C25 H25A . 0.98
C25 H25B . 0.98
C25 H25C . 0.98
C26 C27 . 1.391(4)
C26 H26 . 0.95
C27 C28 . 1.508(3)
C28 H28A . 0.98
C28 H28B . 0.98
C28 H28C . 0.98
C29 C30 . 1.368(5)
C29 C34 . 1.381(5)
C29 H29 . 0.95
C30 C31 . 1.376(4)
C30 H30 . 0.95
C31 C32 . 1.373(4)
C31 H31 . 0.95
C32 C33 . 1.382(4)
C32 H32 . 0.95
C33 C34 . 1.384(5)
C33 H33 . 0.95
C34 H34 . 0.95
C35 F2 . 1.330(3)
C35 F3 . 1.330(4)
C35 F1 . 1.332(4)
C35 S2 . 1.825(3)
Ge1 N3 . 2.040(2)
O1 S2 . 1.442(2)
O2 S2 . 1.432(2)
O3 S2 . 1.438(2)
